data_4078999
loop_
_publ_author_name
'Wilson, Sean O.'
'Tran, Ngon T.'
'Franz, Annaliese K.'

_publ_section_title
;
 NMR and X-ray Studies of Hydrogen Bonding for Amide-Containing
 Silanediols
;
_journal_coden_ASTM ORGND7
_journal_issue 19
_journal_name_full Organometallics
_journal_page_first 6715
_journal_page_last 6718
_journal_paper_doi 10.1021/om300736n
_journal_volume 31
_journal_year 2012
_chemical_formula_moiety '2(C26 H33 N O3 Si), H2 O'
_chemical_formula_sum 'C26 H34 N O3.5 Si'
_chemical_formula_weight 444.63
_chemical_name_common '2-[dihydroxy(mesityl)silyl]-N,N-diisopropylnaphthalene-1-carboxamide with water solvate'
_space_group_IT_number 2
_symmetry_cell_setting triclinic
_symmetry_space_group_name_Hall '-P 1'
_symmetry_space_group_name_H-M 'P -1'
_atom_sites_solution_hydrogens geom
_atom_sites_solution_primary direct
_atom_sites_solution_secondary difmap
_audit_creation_method SHELXL-97
_audit_update_record
;
2012-05-29 # Formatted by publCIF
;
_cell_angle_alpha 96.38(2)
_cell_angle_beta 100.07(2)
_cell_angle_gamma 110.888(19)
_cell_formula_units_Z 4
_cell_length_a 10.944(3)
_cell_length_b 14.793(5)
_cell_length_c 16.344(3)
_cell_measurement_reflns_used 10483
_cell_measurement_temperature 90(2)
_cell_measurement_theta_max 27.5
_cell_measurement_theta_min 2.6
_cell_volume 2390.4(12)
_computing_cell_refinement 'SAINT (Bruker, 2010)'
_computing_data_collection 'SMART (Bruker, 2005)'
_computing_data_reduction 'SAINT (Bruker, 2010)'
_computing_publication_material 'SHELXL-97 (Sheldrick, 2008)'
_computing_structure_refinement 'SHELXL-97 (Sheldrick, 2008)'
_computing_structure_solution 'SHELXS-97 (Sheldrick, 2008)'
_diffrn_ambient_temperature 90(2)
_diffrn_measured_fraction_theta_full 0.949
_diffrn_measured_fraction_theta_max 0.949
_diffrn_measurement_device_type 'Bruker SMART 1000'
_diffrn_measurement_method \w
_diffrn_radiation_monochromator graphite
_diffrn_radiation_source 'fine-focus sealed tube'
_diffrn_radiation_type MoK\a
_diffrn_radiation_wavelength 0.71073
_diffrn_reflns_av_R_equivalents 0.0469
_diffrn_reflns_av_sigmaI/netI 0.1030
_diffrn_reflns_limit_h_max 14
_diffrn_reflns_limit_h_min -12
_diffrn_reflns_limit_k_max 19
_diffrn_reflns_limit_k_min -19
_diffrn_reflns_limit_l_max 21
_diffrn_reflns_limit_l_min -21
_diffrn_reflns_number 17867
_diffrn_reflns_theta_full 27.55
_diffrn_reflns_theta_max 27.55
_diffrn_reflns_theta_min 2.90
_exptl_absorpt_coefficient_mu 0.128
_exptl_absorpt_correction_T_max 0.9795
_exptl_absorpt_correction_T_min 0.9701
_exptl_absorpt_correction_type multi-scan
_exptl_absorpt_process_details 'SADABS (Sheldrick, 2006)'
_exptl_crystal_colour colorless
_exptl_crystal_density_diffrn 1.236
_exptl_crystal_density_method 'not measured'
_exptl_crystal_description plate
_exptl_crystal_F_000 956
_exptl_crystal_size_max 0.24
_exptl_crystal_size_mid 0.24
_exptl_crystal_size_min 0.16
_refine_diff_density_max 0.424
_refine_diff_density_min -0.398
_refine_diff_density_rms 0.062
_refine_ls_extinction_method none
_refine_ls_goodness_of_fit_ref 0.988
_refine_ls_hydrogen_treatment mixed
_refine_ls_matrix_type full
_refine_ls_number_parameters 840
_refine_ls_number_reflns 10483
_refine_ls_number_restraints 0
_refine_ls_restrained_S_all 0.988
_refine_ls_R_factor_all 0.1105
_refine_ls_R_factor_gt 0.0500
_refine_ls_shift/su_max 0.001
_refine_ls_shift/su_mean 0.000
_refine_ls_structure_factor_coef Fsqd
_refine_ls_weighting_details 'calc w=1/[\s^2^(Fo^2^)+(0.0494P)^2^+0.0000P] where P=(Fo^2^+2Fc^2^)/3'
_refine_ls_weighting_scheme calc
_refine_ls_wR_factor_gt 0.1005
_refine_ls_wR_factor_ref 0.1240
_reflns_number_gt 6171
_reflns_number_total 10483
_reflns_threshold_expression >2sigma(I)
_cod_data_source_file om300736n_si_002.cif
_cod_data_source_block a3
_cod_original_cell_volume 2390.3(10)
_cod_database_code 4078999

loop_
_symmetry_equiv_pos_as_xyz
'x, y, z'
'-x, -y, -z'

loop_
_atom_site_label
_atom_site_type_symbol
_atom_site_fract_x
_atom_site_fract_y
_atom_site_fract_z
_atom_site_U_iso_or_equiv
_atom_site_adp_type
_atom_site_occupancy
_atom_site_symmetry_multiplicity
_atom_site_calc_flag
Si1 Si 0.78502(7) 0.43257(5) 0.72864(4) 0.01841(17) Uani 1 1 d
O1 O 0.7453(2) 0.49044(13) 0.65621(12) 0.0248(4) Uani 1 1 d
H1 H 0.801(4) 0.517(3) 0.630(2) 0.071(13) Uiso 1 1 d
O2 O 0.93188(18) 0.50669(12) 0.78966(11) 0.0216(4) Uani 1 1 d
H2A H 0.972(4) 0.474(3) 0.814(2) 0.075(13) Uiso 1 1 d
C1 C 0.8175(2) 0.32436(17) 0.67977(15) 0.0182(5) Uani 1 1 d
C2 C 0.8050(3) 0.30736(18) 0.59025(16) 0.0204(6) Uani 1 1 d
H2 H 0.763(2) 0.3428(16) 0.5557(14) 0.014(6) Uiso 1 1 d
C3 C 0.8525(3) 0.24490(18) 0.55195(16) 0.0213(6) Uani 1 1 d
H3 H 0.846(2) 0.2353(17) 0.4928(16) 0.021(7) Uiso 1 1 d
C4 C 0.9180(2) 0.19425(17) 0.59949(15) 0.0190(6) Uani 1 1 d
C5 C 0.9801(3) 0.13632(18) 0.56162(17) 0.0236(6) Uani 1 1 d
H5 H 0.976(2) 0.1324(18) 0.5035(17) 0.027(7) Uiso 1 1 d
C6 C 1.0480(3) 0.09164(18) 0.60948(17) 0.0243(6) Uani 1 1 d
H6 H 1.093(2) 0.0525(18) 0.5839(16) 0.027(7) Uiso 1 1 d
C7 C 1.0564(3) 0.10158(18) 0.69717(17) 0.0233(6) Uani 1 1 d
H7 H 1.108(2) 0.0722(18) 0.7311(16) 0.026(7) Uiso 1 1 d
C8 C 0.9972(3) 0.15614(17) 0.73555(17) 0.0200(6) Uani 1 1 d
H8 H 1.009(2) 0.1664(17) 0.7964(16) 0.020(7) Uiso 1 1 d
C9 C 0.9265(2) 0.20459(17) 0.68824(15) 0.0173(5) Uani 1 1 d
C10 C 0.8728(2) 0.26949(16) 0.72656(15) 0.0168(5) Uani 1 1 d
C11 C 0.8941(2) 0.28779(17) 0.82211(15) 0.0167(5) Uani 1 1 d
O11 O 0.98782(16) 0.36404(11) 0.86412(10) 0.0197(4) Uani 1 1 d
N11 N 0.81470(19) 0.22008(14) 0.85896(12) 0.0155(4) Uani 1 1 d
C12 C 0.8463(3) 0.22832(18) 0.95268(15) 0.0186(6) Uani 1 1 d
H12 H 0.778(2) 0.1664(16) 0.9619(13) 0.011(6) Uiso 1 1 d
C13 C 0.8349(3) 0.3184(2) 1.00082(18) 0.0236(6) Uani 1 1 d
H13A H 0.902(3) 0.3829(19) 0.9945(15) 0.026(7) Uiso 1 1 d
H13B H 0.752(3) 0.3234(18) 0.9805(16) 0.026(7) Uiso 1 1 d
H13C H 0.844(3) 0.3146(19) 1.0597(18) 0.034(8) Uiso 1 1 d
C14 C 0.9801(3) 0.2201(2) 0.98353(18) 0.0215(6) Uani 1 1 d
H14A H 1.055(3) 0.274(2) 0.9737(16) 0.032(8) Uiso 1 1 d
H14B H 0.984(3) 0.159(2) 0.9558(17) 0.036(8) Uiso 1 1 d
H14C H 0.991(3) 0.2173(19) 1.0454(19) 0.038(8) Uiso 1 1 d
C15 C 0.6923(2) 0.13485(17) 0.80993(16) 0.0182(5) Uani 1 1 d
H15 H 0.6812(19) 0.1444(14) 0.7510(13) -0.001(5) Uiso 1 1 d
C16 C 0.5683(3) 0.1357(2) 0.83979(19) 0.0221(6) Uani 1 1 d
H16A H 0.572(2) 0.1168(18) 0.8967(17) 0.029(7) Uiso 1 1 d
H16B H 0.488(3) 0.0858(19) 0.7976(17) 0.030(7) Uiso 1 1 d
H16C H 0.558(3) 0.200(2) 0.8392(16) 0.035(8) Uiso 1 1 d
C17 C 0.7104(3) 0.03763(19) 0.81415(18) 0.0227(6) Uani 1 1 d
H17A H 0.729(2) 0.0286(17) 0.8721(16) 0.020(7) Uiso 1 1 d
H17B H 0.622(3) -0.0228(19) 0.7797(16) 0.030(7) Uiso 1 1 d
H17C H 0.787(3) 0.035(2) 0.7858(19) 0.047(9) Uiso 1 1 d
C18 C 0.6450(2) 0.39913(16) 0.78482(15) 0.0176(5) Uani 1 1 d
C19 C 0.6559(3) 0.44378(17) 0.86849(16) 0.0202(6) Uani 1 1 d
C20 C 0.5440(3) 0.41702(19) 0.90397(17) 0.0218(6) Uani 1 1 d
H20 H 0.555(2) 0.4474(18) 0.9623(17) 0.029(7) Uiso 1 1 d
C21 C 0.4192(3) 0.34844(18) 0.85942(16) 0.0215(6) Uani 1 1 d
C22 C 0.4082(3) 0.30398(18) 0.77736(17) 0.0205(6) Uani 1 1 d
H22 H 0.320(3) 0.2538(18) 0.7426(16) 0.027(7) Uiso 1 1 d
C23 C 0.5176(3) 0.32717(17) 0.74025(15) 0.0188(6) Uani 1 1 d
C24 C 0.4968(3) 0.2717(2) 0.65189(18) 0.0245(6) Uani 1 1 d
H24A H 0.533(3) 0.3166(19) 0.6151(16) 0.026(7) Uiso 1 1 d
H24B H 0.543(3) 0.224(2) 0.6521(17) 0.036(8) Uiso 1 1 d
H24C H 0.395(3) 0.2309(18) 0.6265(16) 0.029(7) Uiso 1 1 d
C25 C 0.2991(3) 0.3240(2) 0.8980(2) 0.0305(7) Uani 1 1 d
H25A H 0.334(3) 0.3408(19) 0.9638(19) 0.037(8) Uiso 1 1 d
H25B H 0.240(3) 0.356(2) 0.8758(18) 0.044(9) Uiso 1 1 d
H25C H 0.248(3) 0.252(2) 0.8854(18) 0.048(9) Uiso 1 1 d
C26 C 0.7846(3) 0.5229(2) 0.92242(19) 0.0274(7) Uani 1 1 d
H26A H 0.864(3) 0.504(2) 0.9293(17) 0.036(8) Uiso 1 1 d
H26B H 0.773(3) 0.542(2) 0.9791(18) 0.037(8) Uiso 1 1 d
H26C H 0.814(3) 0.584(2) 0.8963(16) 0.030(7) Uiso 1 1 d
Si31 Si 1.12455(7) 0.76251(5) 0.72509(4) 0.01814(17) Uani 1 1 d
O31 O 1.12613(18) 0.66301(13) 0.75669(11) 0.0215(4) Uani 1 1 d
H31 H 1.059(3) 0.616(2) 0.762(2) 0.058(11) Uiso 1 1 d
O32 O 0.99096(18) 0.74542(13) 0.65312(12) 0.0252(4) Uani 1 1 d
H32A H 0.962(3) 0.692(2) 0.620(2) 0.063(12) Uiso 1 1 d
C31 C 1.2750(2) 0.80742(17) 0.67813(14) 0.0179(5) Uani 1 1 d
C32 C 1.3156(3) 0.90744(18) 0.66624(16) 0.0221(6) Uani 1 1 d
H32 H 1.270(3) 0.9444(19) 0.6833(16) 0.027(8) Uiso 1 1 d
C33 C 1.4211(3) 0.95077(19) 0.63117(16) 0.0268(7) Uani 1 1 d
H33 H 1.444(2) 1.0145(19) 0.6203(15) 0.026(7) Uiso 1 1 d
C34 C 1.4986(3) 0.89829(18) 0.60691(15) 0.0245(6) Uani 1 1 d
C35 C 1.6151(3) 0.9440(2) 0.57575(17) 0.0318(7) Uani 1 1 d
H35 H 1.640(2) 1.0144(19) 0.5710(15) 0.027(7) Uiso 1 1 d
C36 C 1.6896(3) 0.8930(2) 0.55443(17) 0.0348(8) Uani 1 1 d
H36 H 1.771(3) 0.920(2) 0.5340(18) 0.045(9) Uiso 1 1 d
C37 C 1.6514(3) 0.7929(2) 0.56058(17) 0.0310(7) Uani 1 1 d
H37 H 1.703(3) 0.7506(19) 0.5441(16) 0.035(8) Uiso 1 1 d
C38 C 1.5388(3) 0.7460(2) 0.58905(16) 0.0242(6) Uani 1 1 d
H38 H 1.513(3) 0.677(2) 0.5895(16) 0.031(8) Uiso 1 1 d
C39 C 1.4609(2) 0.79783(17) 0.61618(15) 0.0196(6) Uani 1 1 d
C40 C 1.3474(2) 0.75376(17) 0.65150(14) 0.0172(5) Uani 1 1 d
C41 C 1.2982(2) 0.64236(17) 0.64644(15) 0.0165(5) Uani 1 1 d
O41 O 1.20171(16) 0.59041(12) 0.58567(10) 0.0204(4) Uani 1 1 d
N41 N 1.36400(19) 0.60375(14) 0.69963(12) 0.0170(5) Uani 1 1 d
C42 C 1.4660(2) 0.66349(18) 0.77815(15) 0.0199(6) Uani 1 1 d
H42 H 1.473(2) 0.7337(17) 0.7766(14) 0.018(6) Uiso 1 1 d
C43 C 1.4167(3) 0.6312(2) 0.85657(17) 0.0239(6) Uani 1 1 d
H43A H 1.473(3) 0.6775(19) 0.9063(17) 0.028(7) Uiso 1 1 d
H43B H 1.415(3) 0.564(2) 0.8619(16) 0.036(8) Uiso 1 1 d
H43C H 1.322(3) 0.6262(19) 0.8549(16) 0.033(8) Uiso 1 1 d
C44 C 1.6023(3) 0.6588(2) 0.7788(2) 0.0271(6) Uani 1 1 d
H44A H 1.637(2) 0.6806(18) 0.7324(17) 0.023(7) Uiso 1 1 d
H44B H 1.600(2) 0.593(2) 0.7798(16) 0.028(7) Uiso 1 1 d
H44C H 1.667(3) 0.699(2) 0.8311(18) 0.034(8) Uiso 1 1 d
C45 C 1.3296(3) 0.49510(17) 0.68607(17) 0.0214(6) Uani 1 1 d
H45 H 1.396(2) 0.4860(16) 0.7335(15) 0.016(6) Uiso 1 1 d
C46 C 1.1866(3) 0.4362(2) 0.6914(2) 0.0280(7) Uani 1 1 d
H46A H 1.162(3) 0.459(2) 0.7411(19) 0.042(9) Uiso 1 1 d
H46B H 1.177(3) 0.369(2) 0.6949(17) 0.039(8) Uiso 1 1 d
H46C H 1.121(3) 0.438(2) 0.643(2) 0.054(10) Uiso 1 1 d
C47 C 1.3653(3) 0.4598(2) 0.60533(19) 0.0285(7) Uani 1 1 d
H47A H 1.464(3) 0.4902(19) 0.6095(16) 0.031(8) Uiso 1 1 d
H47B H 1.338(3) 0.384(2) 0.5977(16) 0.036(8) Uiso 1 1 d
H47C H 1.323(3) 0.4740(18) 0.5558(17) 0.027(8) Uiso 1 1 d
C48 C 1.1450(2) 0.86344(16) 0.81434(15) 0.0165(5) Uani 1 1 d
C49 C 1.0509(3) 0.90745(17) 0.82150(16) 0.0206(6) Uani 1 1 d
C50 C 1.0815(3) 0.98691(19) 0.88724(17) 0.0235(6) Uani 1 1 d
H50 H 1.019(3) 1.0164(18) 0.8901(15) 0.025(7) Uiso 1 1 d
C51 C 1.2024(3) 1.02517(17) 0.94808(16) 0.0212(6) Uani 1 1 d
C52 C 1.2923(3) 0.98004(18) 0.94185(16) 0.0192(6) Uani 1 1 d
H52 H 1.375(2) 1.0022(16) 0.9862(14) 0.014(6) Uiso 1 1 d
C53 C 1.2665(2) 0.90096(16) 0.87753(15) 0.0170(5) Uani 1 1 d
C54 C 1.3722(3) 0.8581(2) 0.87941(18) 0.0215(6) Uani 1 1 d
H54A H 1.337(2) 0.7904(19) 0.8519(16) 0.024(7) Uiso 1 1 d
H54B H 1.443(3) 0.8951(18) 0.8529(16) 0.025(7) Uiso 1 1 d
H54C H 1.419(3) 0.865(2) 0.937(2) 0.044(9) Uiso 1 1 d
C55 C 1.2347(4) 1.1119(2) 1.0184(2) 0.0310(7) Uani 1 1 d
H55A H 1.162(4) 1.098(2) 1.049(2) 0.076(12) Uiso 1 1 d
H55B H 1.324(5) 1.127(3) 1.062(3) 0.107(15) Uiso 1 1 d
H55C H 1.251(3) 1.167(3) 0.997(2) 0.071(12) Uiso 1 1 d
C56 C 0.9139(3) 0.8710(2) 0.7610(2) 0.0279(7) Uani 1 1 d
H56A H 0.870(3) 0.801(2) 0.7525(17) 0.034(8) Uiso 1 1 d
H56B H 0.852(3) 0.8971(19) 0.7861(17) 0.035(8) Uiso 1 1 d
H56C H 0.922(3) 0.886(2) 0.702(2) 0.055(10) Uiso 1 1 d
O61 O 0.9275(2) 0.56316(13) 0.55586(12) 0.0236(4) Uani 1 1 d
H61 H 1.013(4) 0.567(2) 0.565(2) 0.054(11) Uiso 1 1 d
H62 H 0.887(4) 0.524(3) 0.507(2) 0.077(13) Uiso 1 1 d

loop_
_atom_site_aniso_label
_atom_site_aniso_U_11
_atom_site_aniso_U_22
_atom_site_aniso_U_33
_atom_site_aniso_U_23
_atom_site_aniso_U_13
_atom_site_aniso_U_12
Si1 0.0179(4) 0.0177(3) 0.0194(4) 0.0044(3) 0.0043(3) 0.0062(3)
O1 0.0268(11) 0.0255(10) 0.0265(11) 0.0113(9) 0.0099(9) 0.0116(9)
O2 0.0198(10) 0.0174(9) 0.0260(10) 0.0046(8) 0.0055(8) 0.0052(8)
C1 0.0164(13) 0.0176(12) 0.0167(13) 0.0031(10) 0.0023(11) 0.0028(10)
C2 0.0193(14) 0.0204(13) 0.0191(14) 0.0074(11) 0.0035(11) 0.0040(11)
C3 0.0239(15) 0.0221(13) 0.0118(13) 0.0023(11) 0.0030(12) 0.0026(11)
C4 0.0178(14) 0.0141(12) 0.0194(13) -0.0009(10) 0.0045(11) 0.0005(10)
C5 0.0269(16) 0.0220(13) 0.0181(14) -0.0019(11) 0.0097(13) 0.0046(12)
C6 0.0248(15) 0.0202(13) 0.0261(15) -0.0033(12) 0.0099(13) 0.0067(12)
C7 0.0216(15) 0.0215(13) 0.0257(15) 0.0034(12) 0.0047(12) 0.0078(11)
C8 0.0197(14) 0.0192(13) 0.0186(14) 0.0023(11) 0.0046(12) 0.0049(11)
C9 0.0145(13) 0.0161(12) 0.0166(13) 0.0014(10) 0.0032(11) 0.0009(10)
C10 0.0169(13) 0.0158(12) 0.0137(12) -0.0001(10) 0.0039(11) 0.0024(10)
C11 0.0173(13) 0.0182(12) 0.0164(13) 0.0033(10) 0.0037(11) 0.0090(10)
O11 0.0180(9) 0.0172(9) 0.0195(9) 0.0033(7) 0.0033(8) 0.0021(7)
N11 0.0161(11) 0.0180(10) 0.0109(10) 0.0017(8) 0.0031(9) 0.0050(8)
C12 0.0204(14) 0.0201(13) 0.0149(13) 0.0054(11) 0.0060(11) 0.0058(11)
C13 0.0267(17) 0.0285(15) 0.0167(14) 0.0018(12) 0.0048(13) 0.0125(13)
C14 0.0234(16) 0.0235(14) 0.0180(14) 0.0041(12) 0.0043(12) 0.0097(12)
C15 0.0199(14) 0.0197(13) 0.0125(13) 0.0022(11) 0.0022(11) 0.0057(11)
C16 0.0178(15) 0.0228(14) 0.0250(15) 0.0058(12) 0.0052(13) 0.0065(11)
C17 0.0248(16) 0.0198(13) 0.0211(15) 0.0032(12) 0.0037(13) 0.0067(12)
C18 0.0167(13) 0.0157(12) 0.0221(14) 0.0047(10) 0.0046(11) 0.0078(10)
C19 0.0201(14) 0.0179(12) 0.0210(14) 0.0036(11) 0.0022(12) 0.0068(11)
C20 0.0233(15) 0.0264(14) 0.0182(14) 0.0029(12) 0.0044(12) 0.0131(12)
C21 0.0204(14) 0.0237(13) 0.0262(15) 0.0088(12) 0.0087(12) 0.0123(11)
C22 0.0167(14) 0.0187(13) 0.0257(15) 0.0049(11) 0.0017(12) 0.0075(11)
C23 0.0218(14) 0.0193(12) 0.0174(13) 0.0055(11) 0.0031(11) 0.0102(11)
C24 0.0224(16) 0.0250(14) 0.0237(15) 0.0009(12) 0.0045(13) 0.0076(12)
C25 0.0246(17) 0.0387(18) 0.0312(18) 0.0108(15) 0.0112(14) 0.0126(14)
C26 0.0258(17) 0.0272(15) 0.0253(16) -0.0032(13) 0.0065(14) 0.0076(13)
Si31 0.0187(4) 0.0155(3) 0.0180(4) 0.0016(3) 0.0014(3) 0.0057(3)
O31 0.0206(10) 0.0160(9) 0.0276(10) 0.0052(8) 0.0064(8) 0.0059(8)
O32 0.0223(11) 0.0197(10) 0.0277(11) -0.0021(9) -0.0038(9) 0.0076(8)
C31 0.0197(14) 0.0169(12) 0.0110(12) 0.0011(10) -0.0025(11) 0.0032(10)
C32 0.0264(16) 0.0179(13) 0.0161(13) 0.0006(11) 0.0006(12) 0.0044(12)
C33 0.0367(17) 0.0156(13) 0.0191(14) 0.0044(11) 0.0031(13) 0.0007(12)
C34 0.0282(16) 0.0237(14) 0.0111(13) 0.0011(11) 0.0015(12) -0.0002(12)
C35 0.0327(17) 0.0288(16) 0.0181(15) 0.0013(12) 0.0057(13) -0.0055(13)
C36 0.0254(17) 0.0418(18) 0.0206(15) 0.0003(13) 0.0080(13) -0.0061(14)
C37 0.0232(16) 0.0450(18) 0.0170(14) -0.0007(13) 0.0038(12) 0.0064(14)
C38 0.0226(15) 0.0288(15) 0.0170(14) 0.0042(12) 0.0035(12) 0.0053(12)
C39 0.0175(14) 0.0204(13) 0.0112(12) -0.0007(10) -0.0024(11) -0.0004(10)
C40 0.0171(13) 0.0196(12) 0.0084(12) 0.0023(10) -0.0014(10) 0.0017(10)
C41 0.0168(13) 0.0197(12) 0.0150(13) 0.0030(10) 0.0073(11) 0.0078(10)
O41 0.0185(10) 0.0206(9) 0.0174(9) -0.0011(7) 0.0001(8) 0.0051(7)
N41 0.0159(11) 0.0155(10) 0.0167(11) 0.0017(9) 0.0028(9) 0.0036(8)
C42 0.0185(14) 0.0197(13) 0.0169(13) 0.0005(11) -0.0034(11) 0.0064(11)
C43 0.0299(18) 0.0253(15) 0.0178(14) 0.0030(12) 0.0037(13) 0.0132(13)
C44 0.0201(16) 0.0312(16) 0.0267(17) 0.0054(14) 0.0015(14) 0.0080(13)
C45 0.0220(15) 0.0178(13) 0.0243(15) 0.0022(11) 0.0029(12) 0.0090(11)
C46 0.0272(17) 0.0195(14) 0.0365(18) 0.0072(13) 0.0060(15) 0.0078(12)
C47 0.0309(18) 0.0250(15) 0.0297(17) -0.0006(13) 0.0031(14) 0.0143(13)
C48 0.0190(13) 0.0154(12) 0.0155(13) 0.0051(10) 0.0057(11) 0.0056(10)
C49 0.0223(14) 0.0180(12) 0.0221(14) 0.0061(11) 0.0049(12) 0.0078(11)
C50 0.0285(16) 0.0226(13) 0.0265(15) 0.0063(12) 0.0072(13) 0.0171(12)
C51 0.0262(15) 0.0172(12) 0.0200(14) 0.0053(11) 0.0056(12) 0.0072(11)
C52 0.0180(14) 0.0206(13) 0.0164(13) 0.0035(11) 0.0021(12) 0.0051(11)
C53 0.0161(13) 0.0164(12) 0.0185(13) 0.0066(10) 0.0069(11) 0.0041(10)
C54 0.0204(15) 0.0216(14) 0.0205(15) 0.0005(12) 0.0016(13) 0.0080(12)
C55 0.041(2) 0.0218(15) 0.0292(17) -0.0006(13) 0.0043(16) 0.0145(14)
C56 0.0206(16) 0.0259(15) 0.0352(18) -0.0030(13) 0.0008(14) 0.0117(13)
O61 0.0212(11) 0.0257(10) 0.0200(11) -0.0022(8) 0.0018(9) 0.0077(8)

loop_
_atom_type_symbol
_atom_type_description
_atom_type_scat_dispersion_real
_atom_type_scat_dispersion_imag
_atom_type_scat_source
C C 0.0033 0.0016 'International Tables Vol C Tables 4.2.6.8 and 6.1.1.4'
H H 0.0000 0.0000 'International Tables Vol C Tables 4.2.6.8 and 6.1.1.4'
N N 0.0061 0.0033 'International Tables Vol C Tables 4.2.6.8 and 6.1.1.4'
O O 0.0106 0.0060 'International Tables Vol C Tables 4.2.6.8 and 6.1.1.4'
Si Si 0.0817 0.0704 'International Tables Vol C Tables 4.2.6.8 and 6.1.1.4'

loop_
_geom_angle_atom_site_label_1
_geom_angle_atom_site_label_2
_geom_angle_atom_site_label_3
_geom_angle
O1 Si1 O2 107.46(10)
O1 Si1 C18 106.34(11)
O2 Si1 C18 114.04(10)
O1 Si1 C1 110.25(11)
O2 Si1 C1 104.24(10)
C18 Si1 C1 114.35(11)
Si1 O1 H1 119(3)
Si1 O2 H2A 110(2)
C10 C1 C2 117.5(2)
C10 C1 Si1 123.67(18)
C2 C1 Si1 118.01(18)
C3 C2 C1 122.0(2)
C3 C2 H2 119.0(14)
C1 C2 H2 119.0(14)
C2 C3 C4 121.0(2)
C2 C3 H3 121.8(15)
C4 C3 H3 117.1(15)
C3 C4 C5 121.7(2)
C3 C4 C9 119.1(2)
C5 C4 C9 119.2(2)
C6 C5 C4 120.7(3)
C6 C5 H5 121.8(16)
C4 C5 H5 117.5(16)
C5 C6 C7 120.3(3)
C5 C6 H6 121.2(15)
C7 C6 H6 118.5(15)
C8 C7 C6 120.6(3)
C8 C7 H7 119.6(15)
C6 C7 H7 119.8(15)
C7 C8 C9 121.0(2)
C7 C8 H8 119.7(15)
C9 C8 H8 119.2(14)
C8 C9 C4 118.3(2)
C8 C9 C10 123.1(2)
C4 C9 C10 118.5(2)
C1 C10 C9 121.6(2)
C1 C10 C11 119.7(2)
C9 C10 C11 118.2(2)
O11 C11 N11 122.2(2)
O11 C11 C10 118.4(2)
N11 C11 C10 119.4(2)
C11 N11 C15 122.83(19)
C11 N11 C12 120.5(2)
C15 N11 C12 116.67(18)
N11 C12 C14 110.9(2)
N11 C12 C13 113.7(2)
C14 C12 C13 113.0(2)
N11 C12 H12 103.6(13)
C14 C12 H12 104.5(13)
C13 C12 H12 110.4(13)
C12 C13 H13A 113.7(15)
C12 C13 H13B 112.3(15)
H13A C13 H13B 103(2)
C12 C13 H13C 109.5(16)
H13A C13 H13C 110(2)
H13B C13 H13C 108(2)
C12 C14 H14A 112.2(16)
C12 C14 H14B 112.5(16)
H14A C14 H14B 107(2)
C12 C14 H14C 107.6(16)
H14A C14 H14C 111(2)
H14B C14 H14C 106(2)
N11 C15 C16 110.6(2)
N11 C15 C17 111.1(2)
C16 C15 C17 112.0(2)
N11 C15 H15 106.0(12)
C16 C15 H15 107.8(12)
C17 C15 H15 108.9(11)
C15 C16 H16A 108.9(15)
C15 C16 H16B 107.2(15)
H16A C16 H16B 110(2)
C15 C16 H16C 112.4(15)
H16A C16 H16C 113(2)
H16B C16 H16C 106(2)
C15 C17 H17A 110.9(14)
C15 C17 H17B 110.5(14)
H17A C17 H17B 108(2)
C15 C17 H17C 110.6(16)
H17A C17 H17C 110(2)
H17B C17 H17C 106(2)
C19 C18 C23 117.5(2)
C19 C18 Si1 124.09(18)
C23 C18 Si1 118.41(18)
C20 C19 C18 120.0(2)
C20 C19 C26 117.0(2)
C18 C19 C26 123.0(2)
C21 C20 C19 122.2(2)
C21 C20 H20 119.3(15)
C19 C20 H20 118.5(15)
C20 C21 C22 117.9(2)
C20 C21 C25 121.1(2)
C22 C21 C25 121.0(2)
C23 C22 C21 121.7(2)
C23 C22 H22 117.6(14)
C21 C22 H22 120.8(15)
C22 C23 C18 120.7(2)
C22 C23 C24 117.7(2)
C18 C23 C24 121.6(2)
C23 C24 H24A 111.2(15)
C23 C24 H24B 111.8(15)
H24A C24 H24B 107(2)
C23 C24 H24C 110.0(14)
H24A C24 H24C 110(2)
H24B C24 H24C 107(2)
C21 C25 H25A 108.2(15)
C21 C25 H25B 111.1(17)
H25A C25 H25B 115(2)
C21 C25 H25C 109.6(17)
H25A C25 H25C 104(2)
H25B C25 H25C 109(2)
C19 C26 H26A 114.5(16)
C19 C26 H26B 110.5(17)
H26A C26 H26B 108(2)
C19 C26 H26C 112.0(15)
H26A C26 H26C 103(2)
H26B C26 H26C 109(2)
O31 Si31 O32 113.92(10)
O31 Si31 C31 105.21(11)
O32 Si31 C31 108.51(10)
O31 Si31 C48 113.19(10)
O32 Si31 C48 108.32(11)
C31 Si31 C48 107.38(11)
Si31 O31 H31 126(2)
Si31 O32 H32A 113(2)
C40 C31 C32 117.3(2)
C40 C31 Si31 127.39(18)
C32 C31 Si31 115.26(19)
C33 C32 C31 122.7(3)
C33 C32 H32 118.2(17)
C31 C32 H32 119.1(17)
C32 C33 C34 120.5(2)
C32 C33 H33 122.9(16)
C34 C33 H33 116.6(16)
C33 C34 C35 121.6(2)
C33 C34 C39 119.0(2)
C35 C34 C39 119.4(3)
C36 C35 C34 120.8(3)
C36 C35 H35 121.5(15)
C34 C35 H35 117.8(15)
C35 C36 C37 120.6(3)
C35 C36 H36 124.6(18)
C37 C36 H36 114.8(17)
C38 C37 C36 120.3(3)
C38 C37 H37 115.9(15)
C36 C37 H37 123.8(15)
C37 C38 C39 121.1(3)
C37 C38 H38 118.4(16)
C39 C38 H38 120.5(16)
C38 C39 C34 117.7(2)
C38 C39 C40 123.2(2)
C34 C39 C40 119.1(2)
C31 C40 C39 121.4(2)
C31 C40 C41 121.6(2)
C39 C40 C41 116.5(2)
O41 C41 N41 122.7(2)
O41 C41 C40 116.3(2)
N41 C41 C40 120.7(2)
C41 N41 C42 122.9(2)
C41 N41 C45 120.6(2)
C42 N41 C45 116.36(19)
N41 C42 C44 112.0(2)
N41 C42 C43 110.3(2)
C44 C42 C43 111.1(2)
N41 C42 H42 104.5(13)
C44 C42 H42 108.8(13)
C43 C42 H42 109.8(13)
C42 C43 H43A 110.0(16)
C42 C43 H43B 111.2(15)
H43A C43 H43B 110(2)
C42 C43 H43C 113.1(15)
H43A C43 H43C 107(2)
H43B C43 H43C 105(2)
C42 C44 H44A 113.5(15)
C42 C44 H44B 111.9(15)
H44A C44 H44B 108(2)
C42 C44 H44C 110.2(16)
H44A C44 H44C 108(2)
H44B C44 H44C 105(2)
N41 C45 C46 113.2(2)
N41 C45 C47 111.0(2)
C46 C45 C47 113.7(2)
N41 C45 H45 104.6(13)
C46 C45 H45 109.7(13)
C47 C45 H45 103.9(13)
C45 C46 H46A 114.5(17)
C45 C46 H46B 109.0(16)
H46A C46 H46B 105(2)
C45 C46 H46C 111.3(18)
H46A C46 H46C 106(2)
H46B C46 H46C 111(2)
C45 C47 H47A 111.1(15)
C45 C47 H47B 108.5(15)
H47A C47 H47B 108(2)
C45 C47 H47C 114.1(16)
H47A C47 H47C 107(2)
H47B C47 H47C 108(2)
C49 C48 C53 117.1(2)
C49 C48 Si31 125.20(18)
C53 C48 Si31 117.60(18)
C50 C49 C48 120.1(2)
C50 C49 C56 117.2(2)
C48 C49 C56 122.7(2)
C51 C50 C49 122.6(2)
C51 C50 H50 118.5(16)
C49 C50 H50 118.9(16)
C52 C51 C50 116.9(2)
C52 C51 C55 121.1(2)
C50 C51 C55 122.0(2)
C51 C52 C53 122.6(2)
C51 C52 H52 118.7(13)
C53 C52 H52 118.6(13)
C52 C53 C48 120.6(2)
C52 C53 C54 116.9(2)
C48 C53 C54 122.5(2)
C53 C54 H54A 113.2(15)
C53 C54 H54B 111.2(15)
H54A C54 H54B 108(2)
C53 C54 H54C 110.8(17)
H54A C54 H54C 109(2)
H54B C54 H54C 104(2)
C51 C55 H55A 110(2)
C51 C55 H55B 112(2)
H55A C55 H55B 108(3)
C51 C55 H55C 110(2)
H55A C55 H55C 114(3)
H55B C55 H55C 103(3)
C49 C56 H56A 111.6(16)
C49 C56 H56B 110.4(15)
H56A C56 H56B 104(2)
C49 C56 H56C 111.3(18)
H56A C56 H56C 105(2)
H56B C56 H56C 114(2)
H61 O61 H62 105(3)

loop_
_geom_bond_atom_site_label_1
_geom_bond_atom_site_label_2
_geom_bond_distance
Si1 O1 1.6227(19)
Si1 O2 1.6491(19)
Si1 C18 1.868(3)
Si1 C1 1.884(3)
O1 H1 0.82(4)
O2 H2A 0.85(4)
C1 C10 1.391(3)
C1 C2 1.431(3)
C2 C3 1.358(4)
C2 H2 0.98(2)
C3 C4 1.413(3)
C3 H3 0.95(2)
C4 C5 1.422(3)
C4 C9 1.425(3)
C5 C6 1.365(4)
C5 H5 0.94(3)
C6 C7 1.408(4)
C6 H6 0.99(3)
C7 C8 1.366(4)
C7 H7 0.97(3)
C8 C9 1.421(3)
C8 H8 0.97(2)
C9 C10 1.434(3)
C10 C11 1.517(3)
C11 O11 1.246(3)
C11 N11 1.348(3)
N11 C15 1.490(3)
N11 C12 1.491(3)
C12 C14 1.515(4)
C12 C13 1.527(3)
C12 H12 1.00(2)
C13 H13A 1.01(3)
C13 H13B 0.94(3)
C13 H13C 0.96(3)
C14 H14A 0.97(3)
C14 H14B 0.98(3)
C14 H14C 1.00(3)
C15 C16 1.525(4)
C15 C17 1.527(3)
C15 H15 0.98(2)
C16 H16A 1.00(3)
C16 H16B 1.00(3)
C16 H16C 1.00(3)
C17 H17A 0.97(2)
C17 H17B 1.07(3)
C17 H17C 1.04(3)
C18 C19 1.416(3)
C18 C23 1.422(3)
C19 C20 1.395(3)
C19 C26 1.514(4)
C20 C21 1.387(4)
C20 H20 0.98(3)
C21 C22 1.392(3)
C21 C25 1.503(4)
C22 C23 1.388(3)
C22 H22 1.01(3)
C23 C24 1.516(3)
C24 H24A 0.97(3)
C24 H24B 1.01(3)
C24 H24C 1.04(3)
C25 H25A 1.04(3)
C25 H25B 0.98(3)
C25 H25C 0.99(3)
C26 H26A 1.00(3)
C26 H26B 0.98(3)
C26 H26C 1.01(3)
Si31 O31 1.6179(19)
Si31 O32 1.629(2)
Si31 C31 1.875(3)
Si31 C48 1.889(2)
O31 H31 0.84(3)
O32 H32A 0.83(3)
C31 C40 1.393(3)
C31 C32 1.432(3)
C32 C33 1.363(4)
C32 H32 0.91(3)
C33 C34 1.413(4)
C33 H33 0.93(3)
C34 C35 1.426(4)
C34 C39 1.427(3)
C35 C36 1.354(4)
C35 H35 0.99(3)
C36 C37 1.409(4)
C36 H36 0.97(3)
C37 C38 1.371(4)
C37 H37 1.02(3)
C38 C39 1.426(4)
C38 H38 0.96(3)
C39 C40 1.434(3)
C40 C41 1.528(3)
C41 O41 1.256(3)
C41 N41 1.336(3)
N41 C42 1.489(3)
N41 C45 1.495(3)
C42 C44 1.516(4)
C42 C43 1.535(4)
C42 H42 1.02(2)
C43 H43A 0.96(3)
C43 H43B 1.01(3)
C43 H43C 1.00(3)
C44 H44A 0.95(3)
C44 H44B 0.97(3)
C44 H44C 0.98(3)
C45 C46 1.520(4)
C45 C47 1.530(4)
C45 H45 1.02(2)
C46 H46A 0.97(3)
C46 H46B 0.98(3)
C46 H46C 0.98(3)
C47 H47A 1.00(3)
C47 H47B 1.03(3)
C47 H47C 0.95(3)
C48 C49 1.416(3)
C48 C53 1.417(3)
C49 C50 1.400(3)
C49 C56 1.517(4)
C50 C51 1.393(4)
C50 H50 0.94(3)
C51 C52 1.382(3)
C51 C55 1.516(4)
C52 C53 1.393(3)
C52 H52 0.98(2)
C53 C54 1.502(3)
C54 H54A 0.96(3)
C54 H54B 0.97(3)
C54 H54C 0.96(3)
C55 H55A 0.99(4)
C55 H55B 1.03(5)
C55 H55C 0.89(4)
C56 H56A 0.95(3)
C56 H56B 1.01(3)
C56 H56C 1.03(3)
O61 H61 0.91(3)
O61 H62 0.88(4)

loop_
_geom_hbond_atom_site_label_D
_geom_hbond_atom_site_label_H
_geom_hbond_atom_site_label_A
_geom_hbond_distance_DH
_geom_hbond_distance_HA
_geom_hbond_distance_DA
_geom_hbond_angle_DHA
O31 H31 O2 0.84(3) 1.87(3) 2.707(3) 169(3)
O2 H2A O11 0.85(4) 1.94(4) 2.746(3) 157(3)
O1 H1 O61 0.82(4) 1.98(4) 2.798(3) 172(4)
O32 H32A O61 0.83(3) 1.94(3) 2.758(3) 168(3)
O61 H61 O41 0.91(3) 1.92(4) 2.826(3) 173(3)

loop_
_geom_torsion_atom_site_label_1
_geom_torsion_atom_site_label_2
_geom_torsion_atom_site_label_3
_geom_torsion_atom_site_label_4
_geom_torsion
O1 Si1 C1 C10 170.0(2)
O2 Si1 C1 C10 55.0(2)
C18 Si1 C1 C10 -70.2(2)
O1 Si1 C1 C2 0.4(2)
O2 Si1 C1 C2 -114.70(19)
C18 Si1 C1 C2 120.12(19)
C10 C1 C2 C3 -4.1(4)
Si1 C1 C2 C3 166.2(2)
C1 C2 C3 C4 -0.6(4)
C2 C3 C4 C5 -173.6(2)
C2 C3 C4 C9 3.9(4)
C3 C4 C5 C6 177.0(2)
C9 C4 C5 C6 -0.5(4)
C4 C5 C6 C7 0.6(4)
C5 C6 C7 C8 -0.2(4)
C6 C7 C8 C9 -0.3(4)
C7 C8 C9 C4 0.4(3)
C7 C8 C9 C10 -174.4(2)
C3 C4 C9 C8 -177.6(2)
C5 C4 C9 C8 0.0(3)
C3 C4 C9 C10 -2.5(3)
C5 C4 C9 C10 175.1(2)
C2 C1 C10 C9 5.4(3)
Si1 C1 C10 C9 -164.25(18)
C2 C1 C10 C11 177.3(2)
Si1 C1 C10 C11 7.6(3)
C8 C9 C10 C1 172.6(2)
C4 C9 C10 C1 -2.2(3)
C8 C9 C10 C11 0.6(3)
C4 C9 C10 C11 -174.2(2)
C1 C10 C11 O11 -73.8(3)
C9 C10 C11 O11 98.3(3)
C1 C10 C11 N11 108.4(3)
C9 C10 C11 N11 -79.4(3)
O11 C11 N11 C15 172.4(2)
C10 C11 N11 C15 -10.0(3)
O11 C11 N11 C12 -7.1(3)
C10 C11 N11 C12 170.5(2)
C11 N11 C12 C14 -63.1(3)
C15 N11 C12 C14 117.4(2)
C11 N11 C12 C13 65.5(3)
C15 N11 C12 C13 -114.0(2)
C11 N11 C15 C16 -122.0(2)
C12 N11 C15 C16 57.5(3)
C11 N11 C15 C17 112.8(3)
C12 N11 C15 C17 -67.6(3)
O1 Si1 C18 C19 -108.9(2)
O2 Si1 C18 C19 9.4(2)
C1 Si1 C18 C19 129.2(2)
O1 Si1 C18 C23 68.6(2)
O2 Si1 C18 C23 -173.18(17)
C1 Si1 C18 C23 -53.3(2)
C23 C18 C19 C20 -0.3(3)
Si1 C18 C19 C20 177.16(18)
C23 C18 C19 C26 -178.7(2)
Si1 C18 C19 C26 -1.2(4)
C18 C19 C20 C21 -1.2(4)
C26 C19 C20 C21 177.2(2)
C19 C20 C21 C22 1.5(4)
C19 C20 C21 C25 -177.5(2)
C20 C21 C22 C23 -0.3(4)
C25 C21 C22 C23 178.7(2)
C21 C22 C23 C18 -1.2(4)
C21 C22 C23 C24 177.6(2)
C19 C18 C23 C22 1.5(3)
Si1 C18 C23 C22 -176.13(18)
C19 C18 C23 C24 -177.2(2)
Si1 C18 C23 C24 5.2(3)
O31 Si31 C31 C40 18.2(2)
O32 Si31 C31 C40 -104.1(2)
C48 Si31 C31 C40 139.1(2)
O31 Si31 C31 C32 -164.04(17)
O32 Si31 C31 C32 73.7(2)
C48 Si31 C31 C32 -43.2(2)
C40 C31 C32 C33 -0.6(4)
Si31 C31 C32 C33 -178.6(2)
C31 C32 C33 C34 -1.9(4)
C32 C33 C34 C35 -175.4(2)
C32 C33 C34 C39 2.8(4)
C33 C34 C35 C36 178.7(3)
C39 C34 C35 C36 0.4(4)
C34 C35 C36 C37 1.6(4)
C35 C36 C37 C38 -0.6(4)
C36 C37 C38 C39 -2.5(4)
C37 C38 C39 C34 4.5(4)
C37 C38 C39 C40 -175.9(2)
C33 C34 C39 C38 178.3(2)
C35 C34 C39 C38 -3.4(3)
C33 C34 C39 C40 -1.3(3)
C35 C34 C39 C40 176.9(2)
C32 C31 C40 C39 2.0(3)
Si31 C31 C40 C39 179.73(17)
C32 C31 C40 C41 -168.9(2)
Si31 C31 C40 C41 8.8(3)
C38 C39 C40 C31 179.2(2)
C34 C39 C40 C31 -1.1(3)
C38 C39 C40 C41 -9.4(3)
C34 C39 C40 C41 170.3(2)
C31 C40 C41 O41 74.8(3)
C39 C40 C41 O41 -96.6(3)
C31 C40 C41 N41 -111.4(3)
C39 C40 C41 N41 77.3(3)
O41 C41 N41 C42 -171.6(2)
C40 C41 N41 C42 14.9(3)
O41 C41 N41 C45 3.4(4)
C40 C41 N41 C45 -170.1(2)
C41 N41 C42 C44 -121.0(3)
C45 N41 C42 C44 63.9(3)
C41 N41 C42 C43 114.6(3)
C45 N41 C42 C43 -60.5(3)
C41 N41 C45 C46 -62.6(3)
C42 N41 C45 C46 112.7(3)
C41 N41 C45 C47 66.6(3)
C42 N41 C45 C47 -118.1(2)
O31 Si31 C48 C49 -120.2(2)
O32 Si31 C48 C49 7.1(2)
C31 Si31 C48 C49 124.1(2)
O31 Si31 C48 C53 62.4(2)
O32 Si31 C48 C53 -170.29(17)
C31 Si31 C48 C53 -53.3(2)
C53 C48 C49 C50 2.2(4)
Si31 C48 C49 C50 -175.16(19)
C53 C48 C49 C56 -176.6(2)
Si31 C48 C49 C56 6.0(4)
C48 C49 C50 C51 -0.7(4)
C56 C49 C50 C51 178.2(3)
C49 C50 C51 C52 -0.9(4)
C49 C50 C51 C55 179.4(3)
C50 C51 C52 C53 1.1(4)
C55 C51 C52 C53 -179.3(3)
C51 C52 C53 C48 0.5(4)
C51 C52 C53 C54 -179.0(2)
C49 C48 C53 C52 -2.1(3)
Si31 C48 C53 C52 175.47(18)
C49 C48 C53 C54 177.4(2)
Si31 C48 C53 C54 -5.0(3)
